data_7232844
loop_
_publ_author_name
'Mocilac, Pavle'
'Gallagher, John F.'

_publ_section_title
;
 Monohalogenated carbamates where hydrogen bonding rules without halogen
 bonding: is there a link between poor carbamate crystal growth and
 Z&#x2032; &gt; 1?
;
_journal_issue 27
_journal_name_full CrystEngComm
_journal_page_first 4048
_journal_paper_doi 10.1039/C9CE00318E
_journal_volume 21
_journal_year 2019
_chemical_absolute_configuration unknown
_chemical_formula_moiety 'C12 H9 F N2 O2'
_chemical_formula_sum 'C12 H9 F N2 O2'
_chemical_formula_weight 232.21
_chemical_melting_point 439
_chemical_name_common CmpF
_chemical_name_systematic 4-Fluorobenzene-N-3-pyridylcarbamate
_chemical_properties_physical Moisture-sensitive
_space_group_crystal_system monoclinic
_space_group_IT_number 7
_space_group_name_Hall 'P -2yc'
_space_group_name_H-M_alt 'P 1 c 1'
_symmetry_space_group_name_Hall 'P -2yc'
_symmetry_space_group_name_H-M 'P 1 c 1'
_atom_sites_solution_hydrogens mixed
_audit_creation_method SHELXL-2014/7
_audit_update_record
;
2018-03-12 deposited with the CCDC.    2019-05-29 downloaded from the CCDC.
;
_cell_angle_alpha 90
_cell_angle_beta 95.103(2)
_cell_angle_gamma 90
_cell_formula_units_Z 4
_cell_length_a 12.1578(3)
_cell_length_b 3.7938(1)
_cell_length_c 23.0837(6)
_cell_measurement_reflns_used 3930
_cell_measurement_temperature 294(2)
_cell_measurement_theta_max 27.47
_cell_measurement_theta_min 2.33
_cell_volume 1060.50(5)
_computing_cell_refinement
;
CrysAlisPro, Agilent Technologies,
Version 1.171.34.49 (release 20-01-2011 CrysAlis171 .NET)
(compiled Jan 20 2011,15:58:25)
;
_computing_data_collection
;
CrysAlisPro, Agilent Technologies,
Version 1.171.34.49 (release 20-01-2011 CrysAlis171 .NET)
(compiled Jan 20 2011,15:58:25)
;
_computing_data_reduction
;
CrysAlisPro, Agilent Technologies,
Version 1.171.34.49 (release 20-01-2011 CrysAlis171 .NET)
(compiled Jan 20 2011,15:58:25)
;
_computing_molecular_graphics 'PLATON (Spek, 2009)'
_computing_publication_material SHELXL-14/7
_computing_structure_refinement 'SHELXL97 and SHELXL-14/7 (Sheldrick, 2008) & SORTX (McArdle, 1995)'
_computing_structure_solution 'SHELXS-14/7 (Sheldrick, 2014)'
_diffrn_ambient_temperature 294(1)
_diffrn_detector_area_resol_mean 16.056
_diffrn_measured_fraction_theta_full 0.994
_diffrn_measured_fraction_theta_max 0.966
_diffrn_measurement_device 'Xcalibur, Sapphire3, Gemini Ultra'
_diffrn_measurement_method '\w scans'
_diffrn_radiation_monochromator graphite
_diffrn_radiation_source 'Enhance (Mo) X-ray Source'
_diffrn_radiation_type MoK\a
_diffrn_radiation_wavelength 0.71073
_diffrn_reflns_av_R_equivalents 0.0228
_diffrn_reflns_av_unetI/netI 0.0259
_diffrn_reflns_Laue_measured_fraction_full 0.994
_diffrn_reflns_Laue_measured_fraction_max 0.966
_diffrn_reflns_limit_h_max 14
_diffrn_reflns_limit_h_min -15
_diffrn_reflns_limit_k_max 4
_diffrn_reflns_limit_k_min -4
_diffrn_reflns_limit_l_max 29
_diffrn_reflns_limit_l_min -29
_diffrn_reflns_number 6916
_diffrn_reflns_point_group_measured_fraction_full 0.756
_diffrn_reflns_point_group_measured_fraction_max 0.732
_diffrn_reflns_theta_full 27.000
_diffrn_reflns_theta_max 27.528
_diffrn_reflns_theta_min 2.332
_diffrn_standards_decay_% 1
_diffrn_standards_interval_time 60
_diffrn_standards_number 7632
_exptl_absorpt_coefficient_mu 0.113
_exptl_absorpt_correction_T_max 0.989
_exptl_absorpt_correction_T_min 0.959
_exptl_absorpt_correction_type analytical
_exptl_absorpt_process_details '(ABSFAC, Clark and Reid, 1998)'
_exptl_crystal_colour colourless
_exptl_crystal_density_diffrn 1.454
_exptl_crystal_description Block
_exptl_crystal_F_000 480
_exptl_crystal_recrystallization_method 'Re-crystallisation from solvent: acetone:chloroform'
_exptl_crystal_size_max 0.430
_exptl_crystal_size_mid 0.380
_exptl_crystal_size_min 0.100
_refine_diff_density_max 0.175
_refine_diff_density_min -0.141
_refine_diff_density_rms 0.034
_refine_ls_abs_structure_details
;
 Flack x from 917 quotients [(I+)-(I-)]/[(I+)+(I-)]
 (Parsons, Flack & Wagner, 2013).
;
_refine_ls_abs_structure_Flack 0.2(10)
_refine_ls_extinction_method none
_refine_ls_goodness_of_fit_ref 1.070
_refine_ls_hydrogen_treatment mixed
_refine_ls_matrix_type full
_refine_ls_number_parameters 315
_refine_ls_number_reflns 3554
_refine_ls_number_restraints 2
_refine_ls_restrained_S_all 1.070
_refine_ls_R_factor_all 0.0493
_refine_ls_R_factor_gt 0.0431
_refine_ls_shift/su_max 0.000
_refine_ls_shift/su_mean 0.000
_refine_ls_structure_factor_coef Fsqd
_refine_ls_weighting_details 'w=1/[\s^2^(Fo^2^)+(0.0558P)^2^+0.0725P] where P=(Fo^2^+2Fc^2^)/3'
_refine_ls_weighting_scheme calc
_refine_ls_wR_factor_gt 0.1012
_refine_ls_wR_factor_ref 0.1061
_reflns_Friedel_coverage 0.513
_reflns_Friedel_fraction_full 0.518
_reflns_Friedel_fraction_max 0.496
_reflns_number_gt 3158
_reflns_number_total 3554
_reflns_threshold_expression I>2\s(I)
_cod_data_source_file c9ce00318e2.cif
_cod_data_source_block CmpF_[10-131]
_cod_depositor_comments
;
The following automatic conversions were performed:

'_exptl_absorpt_correction_type' value 'Analytical' changed to
'analytical' according to
/home/data/users/saulius/crontab/automatic-downloads/rss-feeds/RSC/lib/dictionaries/cif_core.dic
dictionary named 'cif_core.dic' version 2.4.2 from 2011-04-26.

Automatic conversion script
Id: cif_fix_values 4973 2017-02-22 13:04:09Z antanas 

 Adding full bibliography for 7232844--7232852.cif.
;
_cod_database_code 7232844
_shelx_shelxl_version_number 2014/7
_shelx_space_group_comment
;
The symmetry employed for this shelxl refinement is uniquely defined
by the following loop, which should always be used as a source of
symmetry information in preference to the above space-group names.
They are only intended as comments.
;
_shelx_estimated_absorpt_t_min 0.953
_shelx_estimated_absorpt_t_max 0.989

loop_
_space_group_symop_operation_xyz
'x, y, z'
'x, -y, z+1/2'

loop_
_atom_site_label
_atom_site_type_symbol
_atom_site_fract_x
_atom_site_fract_y
_atom_site_fract_z
_atom_site_U_iso_or_equiv
_atom_site_adp_type
_atom_site_occupancy
_atom_site_site_symmetry_order
_atom_site_calc_flag
_atom_site_refinement_flags_posn
_atom_site_refinement_flags_adp
F14A F 0.45994(19) 0.6289(8) 0.10451(12) 0.0824(8) Uani 1 1 d . .
O1A O 0.03432(17) 0.4292(6) 0.21959(9) 0.0451(6) Uani 1 1 d . .
O2A O 0.02062(16) 0.7356(6) 0.13479(8) 0.0440(5) Uani 1 1 d . .
C1A C -0.0204(2) 0.5902(8) 0.18241(11) 0.0349(6) Uani 1 1 d . .
N1A N -0.1298(2) 0.6545(8) 0.17976(10) 0.0398(6) Uani 1 1 d . .
H1A H -0.158(3) 0.756(9) 0.1516(14) 0.036(9) Uiso 1 1 d . .
C11A C 0.1336(2) 0.7006(8) 0.12948(11) 0.0360(6) Uani 1 1 d . .
C12A C 0.2106(2) 0.8415(8) 0.17041(12) 0.0392(6) Uani 1 1 d . .
H12A H 0.1882 0.9529 0.2033 0.047 Uiso 1 1 calc R U
C13A C 0.3213(3) 0.8155(9) 0.16215(14) 0.0451(7) Uani 1 1 d . .
H13A H 0.3748 0.9060 0.1895 0.054 Uiso 1 1 calc R U
C14A C 0.3508(3) 0.6527(9) 0.11262(16) 0.0498(8) Uani 1 1 d . .
C15A C 0.2754(3) 0.5159(9) 0.07155(14) 0.0492(8) Uani 1 1 d . .
H15A H 0.2982 0.4094 0.0383 0.059 Uiso 1 1 calc R U
C16A C 0.1641(3) 0.5378(9) 0.08000(12) 0.0430(7) Uani 1 1 d . .
H16A H 0.1110 0.4443 0.0528 0.052 Uiso 1 1 calc R U
C21A C -0.2018(2) 0.5465(8) 0.22063(12) 0.0344(6) Uani 1 1 d . .
C22A C -0.1667(3) 0.4192(9) 0.27582(12) 0.0432(7) Uani 1 1 d . .
H22A H -0.0912 0.4003 0.2862 0.052 Uiso 1 1 calc R U
N23A N -0.2365(2) 0.3233(8) 0.31440(11) 0.0462(6) Uani 1 1 d . .
C24A C -0.3438(3) 0.3552(9) 0.29966(14) 0.0474(8) Uani 1 1 d . .
H24A H -0.3929 0.2925 0.3266 0.057 Uiso 1 1 calc R U
C25A C -0.3853(3) 0.4775(10) 0.24621(14) 0.0509(8) Uani 1 1 d . .
H25A H -0.4611 0.4939 0.2371 0.061 Uiso 1 1 calc R U
C26A C -0.3137(3) 0.5754(9) 0.20625(13) 0.0438(7) Uani 1 1 d . .
H26A H -0.3406 0.6602 0.1699 0.053 Uiso 1 1 calc R U
F14B F 0.46276(18) 1.1617(8) -0.13332(11) 0.0829(8) Uani 1 1 d . .
O1B O 0.0228(2) 1.1933(7) -0.02920(10) 0.0581(7) Uani 1 1 d . .
O2B O 0.02222(18) 0.9374(7) -0.11796(9) 0.0480(6) Uani 1 1 d . .
C1B C -0.0256(3) 1.0415(9) -0.06951(12) 0.0412(7) Uani 1 1 d . .
N1B N -0.1327(2) 0.9566(8) -0.07512(11) 0.0418(6) Uani 1 1 d . .
H1B H -0.160(3) 0.880(10) -0.1045(15) 0.045(10) Uiso 1 1 d . .
C11B C 0.1352(2) 1.0002(9) -0.11929(12) 0.0394(7) Uani 1 1 d . .
C12B C 0.2113(3) 0.8844(9) -0.07565(13) 0.0452(7) Uani 1 1 d . .
H12B H 0.1880 0.7700 -0.0433 0.054 Uiso 1 1 calc R U
C13B C 0.3219(3) 0.9395(10) -0.08038(14) 0.0509(8) Uani 1 1 d . .
H13B H 0.3744 0.8653 -0.0512 0.061 Uiso 1 1 calc R U
C14B C 0.3532(3) 1.1058(10) -0.12894(15) 0.0512(8) Uani 1 1 d . .
C15B C 0.2789(3) 1.2160(10) -0.17281(14) 0.0508(8) Uani 1 1 d . .
H15B H 0.3028 1.3249 -0.2055 0.061 Uiso 1 1 calc R U
C16B C 0.1678(3) 1.1644(9) -0.16817(12) 0.0456(7) Uani 1 1 d . .
H16B H 0.1157 1.2392 -0.1975 0.055 Uiso 1 1 calc R U
C21B C -0.2034(2) 1.0158(8) -0.03098(12) 0.0363(6) Uani 1 1 d . .
C22B C -0.1692(3) 0.9369(9) 0.02680(12) 0.0413(7) Uani 1 1 d . .
H22B H -0.0985 0.8475 0.0355 0.050 Uiso 1 1 calc R U
N23B N -0.2334(2) 0.9841(8) 0.07010(10) 0.0461(6) Uani 1 1 d . .
C24B C -0.3344(3) 1.1117(9) 0.05681(14) 0.0468(8) Uani 1 1 d . .
H24B H -0.3798 1.1470 0.0867 0.056 Uiso 1 1 calc R U
C25B C -0.3749(3) 1.1940(9) 0.00083(14) 0.0481(8) Uani 1 1 d . .
H25B H -0.4462 1.2816 -0.0068 0.058 Uiso 1 1 calc R U
C26B C -0.3080(3) 1.1442(9) -0.04362(13) 0.0437(7) Uani 1 1 d . .
H26B H -0.3336 1.1973 -0.0818 0.052 Uiso 1 1 calc R U

loop_
_atom_site_aniso_label
_atom_site_aniso_U_11
_atom_site_aniso_U_22
_atom_site_aniso_U_33
_atom_site_aniso_U_23
_atom_site_aniso_U_13
_atom_site_aniso_U_12
F14A 0.0416(12) 0.112(2) 0.0974(19) 0.0132(16) 0.0248(12) 0.0119(13)
O1A 0.0398(13) 0.0590(14) 0.0366(10) 0.0102(10) 0.0040(9) 0.0071(10)
O2A 0.0326(11) 0.0660(14) 0.0332(10) 0.0119(10) 0.0022(8) 0.0011(10)
C1A 0.0354(16) 0.0411(16) 0.0282(13) -0.0002(12) 0.0030(11) -0.0013(12)
N1A 0.0346(14) 0.0560(16) 0.0289(12) 0.0116(12) 0.0030(10) 0.0044(12)
C11A 0.0325(16) 0.0437(16) 0.0321(13) 0.0066(12) 0.0039(11) 0.0013(12)
C12A 0.0402(16) 0.0429(16) 0.0345(14) 0.0009(12) 0.0028(12) 0.0010(12)
C13A 0.0358(17) 0.0499(18) 0.0479(18) 0.0063(14) -0.0047(13) -0.0044(13)
C14A 0.0362(17) 0.0545(19) 0.060(2) 0.0147(16) 0.0122(15) 0.0070(14)
C15A 0.061(2) 0.0484(18) 0.0407(16) 0.0050(14) 0.0174(15) 0.0107(16)
C16A 0.0505(19) 0.0446(17) 0.0338(14) 0.0024(13) 0.0034(13) 0.0010(14)
C21A 0.0350(16) 0.0381(14) 0.0306(13) -0.0002(11) 0.0063(11) 0.0013(12)
C22A 0.0362(16) 0.061(2) 0.0322(14) 0.0078(14) 0.0017(12) -0.0007(14)
N23A 0.0455(16) 0.0591(17) 0.0345(12) 0.0084(12) 0.0068(11) 0.0018(13)
C24A 0.046(2) 0.0547(19) 0.0433(17) 0.0064(15) 0.0141(14) 0.0010(14)
C25A 0.0328(17) 0.068(2) 0.0526(19) 0.0100(16) 0.0068(14) 0.0042(15)
C26A 0.0404(17) 0.0543(18) 0.0363(14) 0.0081(14) 0.0018(12) 0.0022(14)
F14B 0.0400(13) 0.119(2) 0.0915(17) -0.0079(15) 0.0179(12) -0.0098(13)
O1B 0.0468(14) 0.0857(18) 0.0423(11) -0.0243(12) 0.0074(10) -0.0175(13)
O2B 0.0387(12) 0.0722(16) 0.0333(10) -0.0112(11) 0.0037(9) -0.0058(11)
C1B 0.0402(17) 0.0526(18) 0.0308(14) -0.0055(13) 0.0038(12) -0.0040(14)
N1B 0.0364(15) 0.0594(16) 0.0294(12) -0.0068(12) 0.0022(11) -0.0053(12)
C11B 0.0363(17) 0.0492(17) 0.0328(14) -0.0061(13) 0.0041(12) -0.0010(13)
C12B 0.0493(19) 0.0503(18) 0.0363(15) 0.0045(13) 0.0048(13) -0.0013(14)
C13B 0.0428(19) 0.060(2) 0.0485(18) -0.0006(16) -0.0036(14) 0.0055(15)
C14B 0.0378(17) 0.061(2) 0.0561(19) -0.0111(17) 0.0113(15) -0.0053(15)
C15B 0.053(2) 0.062(2) 0.0396(16) -0.0011(15) 0.0139(15) -0.0063(16)
C16B 0.0486(19) 0.0566(19) 0.0315(14) 0.0000(14) 0.0031(13) 0.0050(15)
C21B 0.0355(16) 0.0414(16) 0.0320(13) -0.0033(12) 0.0041(11) -0.0037(12)
C22B 0.0349(16) 0.0550(18) 0.0340(14) 0.0038(13) 0.0032(12) 0.0027(13)
N23B 0.0453(16) 0.0592(17) 0.0343(12) 0.0024(12) 0.0068(11) 0.0008(12)
C24B 0.047(2) 0.0509(18) 0.0443(17) -0.0029(15) 0.0144(14) -0.0006(15)
C25B 0.0367(17) 0.0561(19) 0.0518(18) 0.0013(16) 0.0058(14) 0.0079(14)
C26B 0.0425(18) 0.0510(18) 0.0365(14) 0.0023(13) -0.0023(12) 0.0016(14)

loop_
_atom_type_symbol
_atom_type_description
_atom_type_scat_dispersion_real
_atom_type_scat_dispersion_imag
_atom_type_scat_source
C C 0.0033 0.0016 'International Tables Vol C Tables 4.2.6.8 and 6.1.1.4'
H H 0.0000 0.0000 'International Tables Vol C Tables 4.2.6.8 and 6.1.1.4'
N N 0.0061 0.0033 'International Tables Vol C Tables 4.2.6.8 and 6.1.1.4'
O O 0.0106 0.0060 'International Tables Vol C Tables 4.2.6.8 and 6.1.1.4'
F F 0.0171 0.0103 'International Tables Vol C Tables 4.2.6.8 and 6.1.1.4'

loop_
_geom_angle_atom_site_label_1
_geom_angle_atom_site_label_2
_geom_angle_atom_site_label_3
_geom_angle
C1A O2A C11A 117.8(2)
O1A C1A N1A 127.2(3)
O1A C1A O2A 124.1(3)
N1A C1A O2A 108.7(2)
C1A N1A C21A 126.0(2)
C1A N1A H1A 118(2)
C21A N1A H1A 116(2)
C12A C11A C16A 121.7(3)
C12A C11A O2A 121.1(3)
C16A C11A O2A 117.0(3)
C11A C12A C13A 119.3(3)
C11A C12A H12A 120.4
C13A C12A H12A 120.4
C14A C13A C12A 118.5(3)
C14A C13A H13A 120.8
C12A C13A H13A 120.8
F14A C14A C15A 119.0(3)
F14A C14A C13A 118.3(3)
C15A C14A C13A 122.7(3)
C14A C15A C16A 119.0(3)
C14A C15A H15A 120.5
C16A C15A H15A 120.5
C11A C16A C15A 118.8(3)
C11A C16A H16A 120.6
C15A C16A H16A 120.6
C26A C21A C22A 117.7(3)
C26A C21A N1A 118.5(2)
C22A C21A N1A 123.8(3)
N23A C22A C21A 122.9(3)
N23A C22A H22A 118.6
C21A C22A H22A 118.6
C24A N23A C22A 118.3(3)
N23A C24A C25A 122.5(3)
N23A C24A H24A 118.8
C25A C24A H24A 118.8
C24A C25A C26A 119.4(3)
C24A C25A H25A 120.3
C26A C25A H25A 120.3
C25A C26A C21A 119.2(3)
C25A C26A H26A 120.4
C21A C26A H26A 120.4
C1B O2B C11B 117.4(2)
O1B C1B N1B 126.6(3)
O1B C1B O2B 123.9(3)
N1B C1B O2B 109.5(2)
C1B N1B C21B 122.9(2)
C1B N1B H1B 121(2)
C21B N1B H1B 116(3)
C12B C11B C16B 121.3(3)
C12B C11B O2B 121.8(3)
C16B C11B O2B 116.7(3)
C13B C12B C11B 119.4(3)
C13B C12B H12B 120.3
C11B C12B H12B 120.3
C14B C13B C12B 118.7(3)
C14B C13B H13B 120.6
C12B C13B H13B 120.6
F14B C14B C15B 119.1(3)
F14B C14B C13B 118.6(3)
C15B C14B C13B 122.4(3)
C14B C15B C16B 119.3(3)
C14B C15B H15B 120.4
C16B C15B H15B 120.4
C11B C16B C15B 118.9(3)
C11B C16B H16B 120.6
C15B C16B H16B 120.6
C26B C21B C22B 118.2(3)
C26B C21B N1B 121.2(3)
C22B C21B N1B 120.6(3)
N23B C22B C21B 122.9(3)
N23B C22B H22B 118.5
C21B C22B H22B 118.5
C24B N23B C22B 117.8(3)
N23B C24B C25B 123.0(3)
N23B C24B H24B 118.5
C25B C24B H24B 118.5
C24B C25B C26B 118.8(3)
C24B C25B H25B 120.6
C26B C25B H25B 120.6
C21B C26B C25B 119.3(3)
C21B C26B H26B 120.4
C25B C26B H26B 120.4

loop_
_geom_bond_atom_site_label_1
_geom_bond_atom_site_label_2
_geom_bond_distance
F14A C14A 1.359(4)
O1A C1A 1.204(3)
O2A C1A 1.363(3)
O2A C11A 1.397(3)
C1A N1A 1.348(4)
N1A C21A 1.404(4)
N1A H1A 0.80(3)
C11A C12A 1.377(4)
C11A C16A 1.378(4)
C12A C13A 1.380(4)
C12A H12A 0.9300
C13A C14A 1.375(5)
C13A H13A 0.9300
C14A C15A 1.362(5)
C15A C16A 1.386(5)
C15A H15A 0.9300
C16A H16A 0.9300
C21A C26A 1.376(4)
C21A C22A 1.393(4)
C22A N23A 1.335(4)
C22A H22A 0.9300
N23A C24A 1.324(4)
C24A C25A 1.371(5)
C24A H24A 0.9300
C25A C26A 1.374(4)
C25A H25A 0.9300
C26A H26A 0.9300
F14B C14B 1.361(4)
O1B C1B 1.203(4)
O2B C1B 1.364(3)
O2B C11B 1.398(4)
C1B N1B 1.336(4)
N1B C21B 1.408(4)
N1B H1B 0.79(4)
C11B C12B 1.377(4)
C11B C16B 1.378(4)
C12B C13B 1.375(5)
C12B H12B 0.9300
C13B C14B 1.369(5)
C13B H13B 0.9300
C14B C15B 1.362(5)
C15B C16B 1.378(5)
C15B H15B 0.9300
C16B H16B 0.9300
C21B C26B 1.368(4)
C21B C22B 1.394(4)
C22B N23B 1.334(4)
C22B H22B 0.9300
N23B C24B 1.330(4)
C24B C25B 1.377(5)
C24B H24B 0.9300
C25B C26B 1.378(5)
C25B H25B 0.9300
C26B H26B 0.9300

loop_
_geom_hbond_atom_site_label_D
_geom_hbond_atom_site_label_H
_geom_hbond_atom_site_label_A
_geom_hbond_distance_DH
_geom_hbond_distance_HA
_geom_hbond_distance_DA
_geom_hbond_angle_DHA
_geom_hbond_site_symmetry_A
_geom_hbond_publ_flag
N1A H1A N23B 0.80(3) 2.20(3) 2.999(4) 174(3) . yes
N1B H1B N23A 0.79(4) 2.16(4) 2.941(4) 179(4) 2_564 yes
C16A H16A O1B 0.93 2.30 3.201(4) 164 1_545 yes
C16B H16B O1A 0.93 2.43 3.313(4) 160 2_574 yes
C22A H22A O1A 0.93 2.26 2.867(4) 122 . yes
C22B H22B O1B 0.93 2.55 2.933(4) 105 . yes

loop_
_geom_torsion_atom_site_label_1
_geom_torsion_atom_site_label_2
_geom_torsion_atom_site_label_3
_geom_torsion_atom_site_label_4
_geom_torsion
C11A O2A C1A O1A -1.2(4)
C11A O2A C1A N1A 179.5(2)
O1A C1A N1A C21A 0.4(5)
O2A C1A N1A C21A 179.7(3)
C1A O2A C11A C12A -61.5(4)
C1A O2A C11A C16A 122.2(3)
C16A C11A C12A C13A -0.8(5)
O2A C11A C12A C13A -177.0(3)
C11A C12A C13A C14A 0.8(4)
C12A C13A C14A F14A 179.7(3)
C12A C13A C14A C15A -0.1(5)
F14A C14A C15A C16A 179.5(3)
C13A C14A C15A C16A -0.6(5)
C12A C11A C16A C15A 0.1(5)
O2A C11A C16A C15A 176.4(3)
C14A C15A C16A C11A 0.6(5)
C1A N1A C21A C26A -168.0(3)
C1A N1A C21A C22A 13.8(5)
C26A C21A C22A N23A 0.6(5)
N1A C21A C22A N23A 178.9(3)
C21A C22A N23A C24A -0.9(5)
C22A N23A C24A C25A 1.0(5)
N23A C24A C25A C26A -0.8(6)
C24A C25A C26A C21A 0.4(5)
C22A C21A C26A C25A -0.3(4)
N1A C21A C26A C25A -178.7(3)
C11B O2B C1B O1B 2.6(5)
C11B O2B C1B N1B -179.0(3)
O1B C1B N1B C21B -4.6(5)
O2B C1B N1B C21B 177.0(3)
C1B O2B C11B C12B 54.1(4)
C1B O2B C11B C16B -129.9(3)
C16B C11B C12B C13B 1.2(5)
O2B C11B C12B C13B 177.1(3)
C11B C12B C13B C14B -0.6(5)
C12B C13B C14B F14B 179.6(3)
C12B C13B C14B C15B -0.5(6)
F14B C14B C15B C16B -179.1(3)
C13B C14B C15B C16B 1.0(6)
C12B C11B C16B C15B -0.7(5)
O2B C11B C16B C15B -176.8(3)
C14B C15B C16B C11B -0.4(5)
C1B N1B C21B C26B 137.8(3)
C1B N1B C21B C22B -43.7(5)
C26B C21B C22B N23B -0.6(5)
N1B C21B C22B N23B -179.2(3)
C21B C22B N23B C24B 0.1(5)
C22B N23B C24B C25B 0.4(5)
N23B C24B C25B C26B -0.4(5)
C22B C21B C26B C25B 0.6(5)
N1B C21B C26B C25B 179.2(3)
C24B C25B C26B C21B -0.2(5)
